data_7104503
loop_
_publ_author_name
'Hevia, Eva'
'Kennedy, Alan R'
'Klett, Jan'
'McCall, Matthew D'

_publ_section_title
;
 Direct lateral metallation using alkali-metal mediated zincation
 (AMMZn): SiC-H vs.Si-O bond cleavage.
;
_journal_issue 22
_journal_name_full 'Chemical communications (Cambridge, England)'
_journal_page_first 3240
_journal_page_last 3242
_journal_paper_doi 10.1039/b903592c
_journal_volume 34
_journal_year 2009
_chemical_formula_sum 'C26 H48 Li N O2 Si Zn'
_chemical_formula_weight 507.05
_chemical_name_systematic
;
?
;
_space_group_IT_number 2
_symmetry_cell_setting triclinic
_symmetry_space_group_name_Hall '-P 1'
_symmetry_space_group_name_H-M 'P -1'
_atom_sites_solution_hydrogens geom
_atom_sites_solution_primary direct
_atom_sites_solution_secondary difmap
_audit_creation_method SHELXL-97
_cell_angle_alpha 79.264(4)
_cell_angle_beta 79.106(4)
_cell_angle_gamma 61.575(5)
_cell_formula_units_Z 2
_cell_length_a 11.2813(5)
_cell_length_b 11.3700(6)
_cell_length_c 13.0987(6)
_cell_measurement_reflns_used 10346
_cell_measurement_temperature 123(2)
_cell_measurement_theta_max 30.56
_cell_measurement_theta_min 2.73
_cell_volume 1441.91(12)
_computing_structure_refinement 'SHELXL-97 (Sheldrick, 1997)'
_diffrn_ambient_temperature 123(2)
_diffrn_measured_fraction_theta_full 0.988
_diffrn_measured_fraction_theta_max 0.890
_diffrn_measurement_device_type 'Oxford Diffraction Gemini S'
_diffrn_measurement_method 'omega scans'
_diffrn_radiation_monochromator graphite
_diffrn_radiation_source 'fine-focus sealed tube'
_diffrn_radiation_type MoK\a
_diffrn_radiation_wavelength 0.71073
_diffrn_reflns_av_R_equivalents 0.0326
_diffrn_reflns_av_sigmaI/netI 0.0484
_diffrn_reflns_limit_h_max 15
_diffrn_reflns_limit_h_min -16
_diffrn_reflns_limit_k_max 16
_diffrn_reflns_limit_k_min -15
_diffrn_reflns_limit_l_max 18
_diffrn_reflns_limit_l_min -18
_diffrn_reflns_number 20418
_diffrn_reflns_theta_full 27.00
_diffrn_reflns_theta_max 30.61
_diffrn_reflns_theta_min 2.73
_exptl_absorpt_coefficient_mu 0.913
_exptl_absorpt_correction_T_max 1.00000
_exptl_absorpt_correction_T_min 0.93421
_exptl_absorpt_correction_type multi-scan
_exptl_absorpt_process_details
;
CrysAlis RED, Oxford Diffraction Ltd.,
Version 1.171.32.24 (release 21-04-2008 CrysAlis171 .NET)
(compiled Apr 21 2008,18:23:10)
Empirical absorption correction using spherical harmonics,
implemented in SCALE3 ABSPACK scaling algorithm.
;
_exptl_crystal_colour colourless
_exptl_crystal_density_diffrn 1.168
_exptl_crystal_density_method 'not measured'
_exptl_crystal_description lump
_exptl_crystal_F_000 548
_exptl_crystal_size_max 0.28
_exptl_crystal_size_mid 0.22
_exptl_crystal_size_min 0.14
_refine_diff_density_max 0.462
_refine_diff_density_min -0.356
_refine_diff_density_rms 0.056
_refine_ls_extinction_method none
_refine_ls_goodness_of_fit_ref 0.967
_refine_ls_hydrogen_treatment mixed
_refine_ls_matrix_type full
_refine_ls_number_parameters 324
_refine_ls_number_reflns 7908
_refine_ls_number_restraints 0
_refine_ls_restrained_S_all 0.967
_refine_ls_R_factor_all 0.0472
_refine_ls_R_factor_gt 0.0314
_refine_ls_shift/su_max 0.001
_refine_ls_shift/su_mean 0.000
_refine_ls_structure_factor_coef Fsqd
_refine_ls_weighting_details 'calc w=1/[\s^2^(Fo^2^)+(0.0376P)^2^+0.0000P] where P=(Fo^2^+2Fc^2^)/3'
_refine_ls_weighting_scheme calc
_refine_ls_wR_factor_gt 0.0695
_refine_ls_wR_factor_ref 0.0725
_reflns_number_gt 6081
_reflns_number_total 7908
_reflns_threshold_expression I>2\s(I)
_cod_data_source_file b903592c.txt
_cod_data_source_block eva13
_cod_original_sg_symbol_H-M P-1
_cod_database_code 7104503

loop_
_symmetry_equiv_pos_as_xyz
'x, y, z'
'-x, -y, -z'

loop_
_atom_site_label
_atom_site_type_symbol
_atom_site_fract_x
_atom_site_fract_y
_atom_site_fract_z
_atom_site_U_iso_or_equiv
_atom_site_adp_type
_atom_site_occupancy
_atom_site_symmetry_multiplicity
_atom_site_calc_flag
_atom_site_refinement_flags
_atom_site_disorder_assembly
_atom_site_disorder_group
Zn1 Zn 0.150396(16) 0.088194(15) 0.679104(12) 0.01826(5) Uani 1 1 d . A .
Li1 Li 0.0220(2) 0.3368(2) 0.7524(2) 0.0236(5) Uani 1 1 d . A .
Si1 Si -0.19026(4) 0.27528(4) 0.71874(3) 0.01903(9) Uani 1 1 d . A .
O1 O -0.15555(9) 0.34218(9) 0.80833(7) 0.0206(2) Uani 1 1 d . A .
O2 O -0.03657(11) 0.52869(10) 0.72678(8) 0.0257(2) Uani 1 1 d . . .
N1 N 0.20769(11) 0.18253(11) 0.76256(9) 0.0182(2) Uani 1 1 d . . .
C1 C 0.22019(15) 0.12496(14) 0.87398(11) 0.0228(3) Uani 1 1 d . A .
C2 C 0.36495(16) 0.01603(16) 0.89215(13) 0.0330(4) Uani 1 1 d . . .
H2A H 0.3705 -0.0077 0.9684 0.040 Uiso 1 1 calc R A .
H2B H 0.3837 -0.0658 0.8623 0.040 Uiso 1 1 calc R . .
C3 C 0.47233(16) 0.05973(18) 0.84381(13) 0.0380(4) Uani 1 1 d . A .
H3A H 0.5636 -0.0148 0.8550 0.046 Uiso 1 1 calc R . .
H3B H 0.4592 0.1373 0.8768 0.046 Uiso 1 1 calc R . .
C4 C 0.46049(15) 0.09908(17) 0.72732(13) 0.0334(4) Uani 1 1 d . . .
H4A H 0.4791 0.0193 0.6946 0.040 Uiso 1 1 calc R A .
H4B H 0.5298 0.1289 0.6949 0.040 Uiso 1 1 calc R . .
C5 C 0.31963(14) 0.21201(16) 0.70554(11) 0.0245(3) Uani 1 1 d . A .
C6 C 0.12619(16) 0.05812(15) 0.90562(12) 0.0278(3) Uani 1 1 d . . .
H6A H 0.0334 0.1242 0.8925 0.042 Uiso 1 1 calc R A .
H6B H 0.1276 0.0246 0.9802 0.042 Uiso 1 1 calc R . .
H6C H 0.1575 -0.0171 0.8644 0.042 Uiso 1 1 calc R . .
C7 C 0.17299(17) 0.23339(16) 0.94876(12) 0.0307(4) Uani 1 1 d . . .
H7A H 0.2342 0.2747 0.9346 0.046 Uiso 1 1 calc R A .
H7B H 0.1742 0.1916 1.0213 0.046 Uiso 1 1 calc R . .
H7C H 0.0806 0.3026 0.9378 0.046 Uiso 1 1 calc R . .
C8 C 0.31026(17) 0.22662(18) 0.58843(12) 0.0331(4) Uani 1 1 d . . .
H8A H 0.3258 0.1409 0.5689 0.050 Uiso 1 1 calc R A .
H8B H 0.3791 0.2518 0.5486 0.050 Uiso 1 1 calc R . .
H8C H 0.2199 0.2966 0.5728 0.050 Uiso 1 1 calc R . .
C9 C 0.30707(17) 0.34580(16) 0.72807(14) 0.0346(4) Uani 1 1 d . . .
H9A H 0.2188 0.4192 0.7113 0.052 Uiso 1 1 calc R A .
H9B H 0.3796 0.3628 0.6851 0.052 Uiso 1 1 calc R . .
H9C H 0.3148 0.3406 0.8022 0.052 Uiso 1 1 calc R . .
C10 C 0.23854(15) -0.10187(14) 0.63887(12) 0.0250(3) Uani 1 1 d . . .
C11 C 0.2574(2) -0.09440(17) 0.51978(13) 0.0424(5) Uani 1 1 d . A .
H11A H 0.3209 -0.0574 0.4907 0.064 Uiso 1 1 calc R . .
H11B H 0.1697 -0.0362 0.4931 0.064 Uiso 1 1 calc R . .
H11C H 0.2936 -0.1849 0.4991 0.064 Uiso 1 1 calc R . .
C12 C 0.14106(19) -0.16264(16) 0.68043(15) 0.0392(4) Uani 1 1 d . A .
H12A H 0.0535 -0.1045 0.6534 0.059 Uiso 1 1 calc R . .
H12B H 0.1280 -0.1702 0.7571 0.059 Uiso 1 1 calc R . .
H12C H 0.1792 -0.2522 0.6574 0.059 Uiso 1 1 calc R . .
C13 C 0.37497(17) -0.19692(16) 0.67847(15) 0.0393(4) Uani 1 1 d . A .
H13A H 0.4097 -0.2851 0.6540 0.059 Uiso 1 1 calc R . .
H13B H 0.3638 -0.2066 0.7551 0.059 Uiso 1 1 calc R . .
H13C H 0.4393 -0.1603 0.6518 0.059 Uiso 1 1 calc R . .
C14 C -0.03553(14) 0.22613(16) 0.62811(11) 0.0204(3) Uani 1 1 d . . .
C15 C -0.21765(16) 0.13078(15) 0.78795(13) 0.0305(4) Uani 1 1 d . . .
H15A H -0.1346 0.0624 0.8171 0.046 Uiso 1 1 calc R A .
H15B H -0.2408 0.0919 0.7386 0.046 Uiso 1 1 calc R . .
H15C H -0.2921 0.1616 0.8446 0.046 Uiso 1 1 calc R . .
C16 C -0.35047(15) 0.40511(16) 0.66603(12) 0.0293(4) Uani 1 1 d . . .
H16A H -0.4231 0.4359 0.7239 0.044 Uiso 1 1 calc R A .
H16B H -0.3756 0.3662 0.6181 0.044 Uiso 1 1 calc R . .
H16C H -0.3369 0.4816 0.6283 0.044 Uiso 1 1 calc R . .
C17 C -0.24368(14) 0.41796(14) 0.88717(11) 0.0198(3) Uani 1 1 d . . .
C18 C -0.33746(15) 0.55037(14) 0.86309(12) 0.0256(3) Uani 1 1 d . A .
H18 H -0.3455 0.5885 0.7922 0.031 Uiso 1 1 calc R . .
C19 C -0.41985(16) 0.62707(15) 0.94357(13) 0.0303(4) Uani 1 1 d . . .
H19 H -0.4847 0.7178 0.9274 0.036 Uiso 1 1 calc R A .
C20 C -0.40820(15) 0.57270(16) 1.04612(13) 0.0294(4) Uani 1 1 d . A .
H20 H -0.4649 0.6254 1.1008 0.035 Uiso 1 1 calc R . .
C21 C -0.31358(17) 0.44082(16) 1.06949(12) 0.0305(4) Uani 1 1 d . . .
H21 H -0.3047 0.4032 1.1404 0.037 Uiso 1 1 calc R A .
C22 C -0.23149(15) 0.36310(15) 0.98985(12) 0.0261(3) Uani 1 1 d . A .
H22 H -0.1671 0.2723 1.0062 0.031 Uiso 1 1 calc R . .
C23A C -0.1034(5) 0.6106(6) 0.6335(5) 0.0331(11) Uani 0.50 1 d P A 1
H23A H -0.0398 0.5832 0.5690 0.040 Uiso 0.50 1 calc PR A 1
H23B H -0.1837 0.5986 0.6293 0.040 Uiso 0.50 1 calc PR A 1
C24A C -0.1430(16) 0.7458(15) 0.6443(11) 0.037(2) Uani 0.50 1 d P A 1
H24A H -0.2301 0.8061 0.6156 0.045 Uiso 0.50 1 calc PR A 1
H24B H -0.0732 0.7727 0.6068 0.045 Uiso 0.50 1 calc PR A 1
C23B C -0.0457(5) 0.6060(6) 0.6298(5) 0.0342(12) Uani 0.50 1 d P A 2
H23C H -0.0668 0.5682 0.5774 0.041 Uiso 0.50 1 calc PR A 2
H23D H 0.0394 0.6125 0.6037 0.041 Uiso 0.50 1 calc PR A 2
C24B C -0.1709(16) 0.7522(15) 0.6563(12) 0.046(3) Uani 0.50 1 d P A 2
H24C H -0.1597 0.8267 0.6103 0.055 Uiso 0.50 1 calc PR A 2
H24D H -0.2594 0.7581 0.6492 0.055 Uiso 0.50 1 calc PR A 2
C25 C -0.15841(18) 0.75356(15) 0.76481(13) 0.0337(4) Uani 1 1 d . . .
H25A H -0.1391 0.8249 0.7790 0.040 Uiso 1 1 calc R A 1
H25B H -0.2503 0.7695 0.7984 0.040 Uiso 1 1 calc R A 1
C26 C -0.05217(19) 0.61543(15) 0.80072(13) 0.0333(4) Uani 1 1 d . A .
H26A H 0.0347 0.6167 0.8018 0.040 Uiso 1 1 calc R . .
H26B H -0.0817 0.5841 0.8719 0.040 Uiso 1 1 calc R . .
H14A H -0.0459(17) 0.1805(16) 0.5818(13) 0.030(4) Uiso 1 1 d . . .
H14B H -0.0272(18) 0.2978(18) 0.5934(13) 0.036(5) Uiso 1 1 d . . .

loop_
_atom_site_aniso_label
_atom_site_aniso_U_11
_atom_site_aniso_U_22
_atom_site_aniso_U_33
_atom_site_aniso_U_23
_atom_site_aniso_U_13
_atom_site_aniso_U_12
Zn1 0.01829(8) 0.01691(9) 0.01910(9) -0.00480(6) -0.00191(6) -0.00677(6)
Li1 0.0229(12) 0.0208(12) 0.0273(13) -0.0035(10) -0.0023(10) -0.0100(10)
Si1 0.01690(18) 0.0193(2) 0.0220(2) -0.00415(16) -0.00273(15) -0.00827(15)
O1 0.0188(5) 0.0220(5) 0.0212(5) -0.0069(4) 0.0003(4) -0.0087(4)
O2 0.0355(6) 0.0185(5) 0.0242(5) -0.0018(4) -0.0040(4) -0.0131(5)
N1 0.0178(5) 0.0210(6) 0.0173(6) -0.0026(5) -0.0035(4) -0.0093(5)
C1 0.0232(7) 0.0242(7) 0.0187(7) -0.0040(6) -0.0055(6) -0.0073(6)
C2 0.0323(8) 0.0312(9) 0.0281(8) -0.0024(7) -0.0144(7) -0.0050(7)
C3 0.0215(8) 0.0446(10) 0.0422(10) -0.0110(8) -0.0138(7) -0.0046(7)
C4 0.0193(7) 0.0463(10) 0.0351(9) -0.0144(8) -0.0014(6) -0.0124(7)
C5 0.0201(7) 0.0341(8) 0.0242(8) -0.0068(7) -0.0022(6) -0.0153(6)
C6 0.0344(8) 0.0268(8) 0.0200(8) 0.0015(6) -0.0042(6) -0.0134(7)
C7 0.0369(9) 0.0333(9) 0.0222(8) -0.0092(7) -0.0018(6) -0.0147(7)
C8 0.0322(8) 0.0510(11) 0.0251(8) -0.0047(8) 0.0010(7) -0.0275(8)
C9 0.0298(8) 0.0383(9) 0.0454(10) -0.0081(8) -0.0025(7) -0.0227(8)
C10 0.0277(7) 0.0177(7) 0.0277(8) -0.0063(6) -0.0034(6) -0.0075(6)
C11 0.0612(12) 0.0267(9) 0.0338(9) -0.0135(8) -0.0037(8) -0.0126(8)
C12 0.0423(10) 0.0240(8) 0.0544(11) -0.0084(8) -0.0061(9) -0.0159(8)
C13 0.0339(9) 0.0238(8) 0.0536(11) -0.0106(8) -0.0105(8) -0.0037(7)
C14 0.0216(7) 0.0209(7) 0.0198(7) -0.0041(6) -0.0032(6) -0.0097(6)
C15 0.0308(8) 0.0279(8) 0.0375(9) -0.0033(7) -0.0021(7) -0.0180(7)
C16 0.0212(7) 0.0302(8) 0.0341(9) -0.0083(7) -0.0069(6) -0.0069(6)
C17 0.0187(6) 0.0207(7) 0.0236(7) -0.0079(6) 0.0018(5) -0.0115(6)
C18 0.0281(8) 0.0225(8) 0.0250(8) -0.0028(6) -0.0024(6) -0.0108(6)
C19 0.0286(8) 0.0202(7) 0.0399(10) -0.0099(7) -0.0026(7) -0.0075(6)
C20 0.0241(7) 0.0339(9) 0.0352(9) -0.0189(7) 0.0043(6) -0.0147(7)
C21 0.0351(9) 0.0353(9) 0.0224(8) -0.0059(7) 0.0005(6) -0.0175(7)
C22 0.0259(7) 0.0234(8) 0.0260(8) -0.0028(6) -0.0014(6) -0.0094(6)
C23A 0.046(3) 0.028(2) 0.0196(19) 0.0009(15) -0.009(3) -0.012(3)
C24A 0.054(6) 0.032(4) 0.018(3) -0.005(2) -0.006(3) -0.012(4)
C23B 0.042(3) 0.028(2) 0.027(2) -0.0063(16) -0.006(3) -0.010(3)
C24B 0.057(6) 0.016(3) 0.042(6) -0.001(3) -0.007(4) 0.000(3)
C25 0.0475(10) 0.0216(8) 0.0319(9) -0.0045(7) -0.0011(8) -0.0164(7)
C26 0.0477(10) 0.0275(8) 0.0300(9) -0.0067(7) -0.0080(7) -0.0189(8)

loop_
_atom_type_symbol
_atom_type_description
_atom_type_scat_dispersion_real
_atom_type_scat_dispersion_imag
_atom_type_scat_source
Zn Zn 0.2839 1.4301 'International Tables Vol C Tables 4.2.6.8 and 6.1.1.4'
Li Li -0.0003 0.0001 'International Tables Vol C Tables 4.2.6.8 and 6.1.1.4'
Si Si 0.0817 0.0704 'International Tables Vol C Tables 4.2.6.8 and 6.1.1.4'
O O 0.0106 0.0060 'International Tables Vol C Tables 4.2.6.8 and 6.1.1.4'
N N 0.0061 0.0033 'International Tables Vol C Tables 4.2.6.8 and 6.1.1.4'
C C 0.0033 0.0016 'International Tables Vol C Tables 4.2.6.8 and 6.1.1.4'
H H 0.0000 0.0000 'International Tables Vol C Tables 4.2.6.8 and 6.1.1.4'

loop_
_geom_angle_atom_site_label_1
_geom_angle_atom_site_label_2
_geom_angle_atom_site_label_3
_geom_angle
_geom_angle_site_symmetry_1
_geom_angle_site_symmetry_3
_geom_angle_publ_flag
C10 Zn1 N1 133.03(6) . . ?
C10 Zn1 C14 118.72(6) . . ?
N1 Zn1 C14 108.25(5) . . ?
C10 Zn1 Li1 174.41(7) . . ?
N1 Zn1 Li1 46.42(6) . . ?
C14 Zn1 Li1 62.33(7) . . ?
C10 Zn1 Si1 122.32(5) . . ?
N1 Zn1 Si1 99.52(3) . . ?
C14 Zn1 Si1 27.61(4) . . ?
Li1 Zn1 Si1 55.68(5) . . ?
O2 Li1 O1 98.42(11) . . ?
O2 Li1 N1 130.45(15) . . ?
O1 Li1 N1 128.72(14) . . ?
O2 Li1 C14 118.70(12) . . ?
O1 Li1 C14 72.24(9) . . ?
N1 Li1 C14 92.71(10) . . ?
O2 Li1 Zn1 149.42(12) . . ?
O1 Li1 Zn1 99.24(10) . . ?
N1 Li1 Zn1 47.35(6) . . ?
C14 Li1 Zn1 45.75(5) . . ?
O2 Li1 Si1 110.64(11) . . ?
O1 Li1 Si1 34.30(5) . . ?
N1 Li1 Si1 117.03(11) . . ?
C14 Li1 Si1 38.01(5) . . ?
Zn1 Li1 Si1 73.09(6) . . ?
O1 Si1 C14 101.14(6) . . ?
O1 Si1 C15 107.64(7) . . ?
C14 Si1 C15 113.48(7) . . ?
O1 Si1 C16 108.39(6) . . ?
C14 Si1 C16 116.84(7) . . ?
C15 Si1 C16 108.65(8) . . ?
O1 Si1 Li1 40.80(6) . . ?
C14 Si1 Li1 60.45(7) . . ?
C15 Si1 Li1 124.89(8) . . ?
C16 Si1 Li1 122.82(7) . . ?
O1 Si1 Zn1 84.54(3) . . ?
C14 Si1 Zn1 31.98(5) . . ?
C15 Si1 Zn1 93.36(5) . . ?
C16 Si1 Zn1 148.77(5) . . ?
Li1 Si1 Zn1 51.23(5) . . ?
C17 O1 Si1 128.46(9) . . ?
C17 O1 Li1 124.49(11) . . ?
Si1 O1 Li1 104.90(9) . . ?
C17 O1 N1 130.82(8) . . ?
Si1 O1 N1 99.89(4) . . ?
Li1 O1 N1 25.83(8) . . ?
C23B O2 C26 105.0(3) . . ?
C23B O2 C23A 24.7(2) . . ?
C26 O2 C23A 109.8(3) . . ?
C23B O2 Li1 126.9(3) . . ?
C26 O2 Li1 126.93(12) . . ?
C23A O2 Li1 121.8(3) . . ?
C1 N1 C5 116.59(11) . . ?
C1 N1 Li1 108.73(11) . . ?
C5 N1 Li1 114.31(12) . . ?
C1 N1 Zn1 113.83(9) . . ?
C5 N1 Zn1 113.28(8) . . ?
Li1 N1 Zn1 86.23(9) . . ?
C1 N1 O1 92.00(7) . . ?
C5 N1 O1 139.70(8) . . ?
Li1 N1 O1 25.45(8) . . ?
Zn1 N1 O1 75.17(4) . . ?
N1 C1 C6 107.67(12) . . ?
N1 C1 C2 112.81(11) . . ?
C6 C1 C2 107.39(12) . . ?
N1 C1 C7 112.80(12) . . ?
C6 C1 C7 106.58(12) . . ?
C2 C1 C7 109.24(13) . . ?
C3 C2 C1 113.08(13) . . ?
C3 C2 H2A 109.0 . . ?
C1 C2 H2A 109.0 . . ?
C3 C2 H2B 109.0 . . ?
C1 C2 H2B 109.0 . . ?
H2A C2 H2B 107.8 . . ?
C2 C3 C4 108.42(14) . . ?
C2 C3 H3A 110.0 . . ?
C4 C3 H3A 110.0 . . ?
C2 C3 H3B 110.0 . . ?
C4 C3 H3B 110.0 . . ?
H3A C3 H3B 108.4 . . ?
C3 C4 C5 112.16(12) . . ?
C3 C4 H4A 109.2 . . ?
C5 C4 H4A 109.2 . . ?
C3 C4 H4B 109.2 . . ?
C5 C4 H4B 109.2 . . ?
H4A C4 H4B 107.9 . . ?
N1 C5 C8 107.37(12) . . ?
N1 C5 C4 112.82(13) . . ?
C8 C5 C4 107.87(12) . . ?
N1 C5 C9 113.11(12) . . ?
C8 C5 C9 106.36(14) . . ?
C4 C5 C9 108.96(13) . . ?
C1 C6 H6A 109.5 . . ?
C1 C6 H6B 109.5 . . ?
H6A C6 H6B 109.5 . . ?
C1 C6 H6C 109.5 . . ?
H6A C6 H6C 109.5 . . ?
H6B C6 H6C 109.5 . . ?
C1 C7 H7A 109.5 . . ?
C1 C7 H7B 109.5 . . ?
H7A C7 H7B 109.5 . . ?
C1 C7 H7C 109.5 . . ?
H7A C7 H7C 109.5 . . ?
H7B C7 H7C 109.5 . . ?
C5 C8 H8A 109.5 . . ?
C5 C8 H8B 109.5 . . ?
H8A C8 H8B 109.5 . . ?
C5 C8 H8C 109.5 . . ?
H8A C8 H8C 109.5 . . ?
H8B C8 H8C 109.5 . . ?
C5 C9 H9A 109.5 . . ?
C5 C9 H9B 109.5 . . ?
H9A C9 H9B 109.5 . . ?
C5 C9 H9C 109.5 . . ?
H9A C9 H9C 109.5 . . ?
H9B C9 H9C 109.5 . . ?
C13 C10 C11 108.37(13) . . ?
C13 C10 C12 108.27(13) . . ?
C11 C10 C12 107.47(15) . . ?
C13 C10 Zn1 115.71(11) . . ?
C11 C10 Zn1 108.39(10) . . ?
C12 C10 Zn1 108.35(10) . . ?
C10 C11 H11A 109.5 . . ?
C10 C11 H11B 109.5 . . ?
H11A C11 H11B 109.5 . . ?
C10 C11 H11C 109.5 . . ?
H11A C11 H11C 109.5 . . ?
H11B C11 H11C 109.5 . . ?
C10 C12 H12A 109.5 . . ?
C10 C12 H12B 109.5 . . ?
H12A C12 H12B 109.5 . . ?
C10 C12 H12C 109.5 . . ?
H12A C12 H12C 109.5 . . ?
H12B C12 H12C 109.5 . . ?
C10 C13 H13A 109.5 . . ?
C10 C13 H13B 109.5 . . ?
H13A C13 H13B 109.5 . . ?
C10 C13 H13C 109.5 . . ?
H13A C13 H13C 109.5 . . ?
H13B C13 H13C 109.5 . . ?
Si1 C14 Zn1 120.41(8) . . ?
Si1 C14 Li1 81.54(7) . . ?
Zn1 C14 Li1 71.92(7) . . ?
Si1 C14 H14A 104.1(10) . . ?
Zn1 C14 H14A 102.3(10) . . ?
Li1 C14 H14A 173.6(11) . . ?
Si1 C14 H14B 111.6(11) . . ?
Zn1 C14 H14B 108.1(12) . . ?
Li1 C14 H14B 70.5(12) . . ?
H14A C14 H14B 109.4(15) . . ?
Si1 C15 H15A 109.5 . . ?
Si1 C15 H15B 109.5 . . ?
H15A C15 H15B 109.5 . . ?
Si1 C15 H15C 109.5 . . ?
H15A C15 H15C 109.5 . . ?
H15B C15 H15C 109.5 . . ?
Si1 C16 H16A 109.5 . . ?
Si1 C16 H16B 109.5 . . ?
H16A C16 H16B 109.5 . . ?
Si1 C16 H16C 109.5 . . ?
H16A C16 H16C 109.5 . . ?
H16B C16 H16C 109.5 . . ?
C22 C17 C18 120.23(13) . . ?
C22 C17 O1 119.37(12) . . ?
C18 C17 O1 120.27(13) . . ?
C17 C18 C19 119.45(14) . . ?
C17 C18 H18 120.3 . . ?
C19 C18 H18 120.3 . . ?
C20 C19 C18 120.52(14) . . ?
C20 C19 H19 119.7 . . ?
C18 C19 H19 119.7 . . ?
C19 C20 C21 119.66(13) . . ?
C19 C20 H20 120.2 . . ?
C21 C20 H20 120.2 . . ?
C20 C21 C22 120.32(15) . . ?
C20 C21 H21 119.8 . . ?
C22 C21 H21 119.8 . . ?
C17 C22 C21 119.81(14) . . ?
C17 C22 H22 120.1 . . ?
C21 C22 H22 120.1 . . ?
C24A C23A O2 106.8(7) . . ?
C24A C23A H23A 110.4 . . ?
O2 C23A H23A 110.4 . . ?
C24A C23A H23B 110.4 . . ?
O2 C23A H23B 110.4 . . ?
H23A C23A H23B 108.6 . . ?
C23A C24A C25 106.0(9) . . ?
C23A C24A H24A 110.5 . . ?
C25 C24A H24A 110.5 . . ?
C23A C24A H24B 110.5 . . ?
C25 C24A H24B 110.5 . . ?
H24A C24A H24B 108.7 . . ?
O2 C23B C24B 102.4(6) . . ?
O2 C23B H23C 111.3 . . ?
C24B C23B H23C 111.3 . . ?
O2 C23B H23D 111.3 . . ?
C24B C23B H23D 111.3 . . ?
H23C C23B H23D 109.2 . . ?
C25 C24B C23B 101.9(9) . . ?
C25 C24B H24C 111.4 . . ?
C23B C24B H24C 111.4 . . ?
C25 C24B H24D 111.4 . . ?
C23B C24B H24D 111.4 . . ?
H24C C24B H24D 109.3 . . ?
C24B C25 C26 106.8(6) . . ?
C24B C25 C24A 10.8(12) . . ?
C26 C25 C24A 101.3(6) . . ?
C24B C25 H25A 116.4 . . ?
C26 C25 H25A 111.5 . . ?
C24A C25 H25A 111.5 . . ?
C24B C25 H25B 100.8 . . ?
C26 C25 H25B 111.5 . . ?
C24A C25 H25B 111.5 . . ?
H25A C25 H25B 109.3 . . ?
O2 C26 C25 106.17(13) . . ?
O2 C26 H26A 110.5 . . ?
C25 C26 H26A 110.5 . . ?
O2 C26 H26B 110.5 . . ?
C25 C26 H26B 110.5 . . ?
H26A C26 H26B 108.7 . . ?

loop_
_geom_bond_atom_site_label_1
_geom_bond_atom_site_label_2
_geom_bond_distance
_geom_bond_site_symmetry_2
_geom_bond_publ_flag
Zn1 C10 2.0291(14) . ?
Zn1 N1 2.0315(12) . ?
Zn1 C14 2.0767(15) . ?
Zn1 Li1 2.756(2) . ?
Zn1 Si1 3.3820(5) . ?
Li1 O2 1.936(3) . ?
Li1 O1 1.974(3) . ?
Li1 N1 2.001(3) . ?
Li1 C14 2.568(3) . ?
Li1 Si1 2.920(3) . ?
Si1 O1 1.7026(10) . ?
Si1 C14 1.8176(15) . ?
Si1 C15 1.8545(16) . ?
Si1 C16 1.8639(15) . ?
O1 C17 1.3875(15) . ?
O1 N1 3.5835(14) . ?
O2 C23B 1.394(7) . ?
O2 C26 1.4380(17) . ?
O2 C23A 1.478(6) . ?
N1 C1 1.4874(18) . ?
N1 C5 1.4895(18) . ?
C1 C6 1.535(2) . ?
C1 C2 1.539(2) . ?
C1 C7 1.5462(19) . ?
C2 C3 1.510(3) . ?
C2 H2A 0.9900 . ?
C2 H2B 0.9900 . ?
C3 C4 1.521(2) . ?
C3 H3A 0.9900 . ?
C3 H3B 0.9900 . ?
C4 C5 1.532(2) . ?
C4 H4A 0.9900 . ?
C4 H4B 0.9900 . ?
C5 C8 1.530(2) . ?
C5 C9 1.539(2) . ?
C6 H6A 0.9800 . ?
C6 H6B 0.9800 . ?
C6 H6C 0.9800 . ?
C7 H7A 0.9800 . ?
C7 H7B 0.9800 . ?
C7 H7C 0.9800 . ?
C8 H8A 0.9800 . ?
C8 H8B 0.9800 . ?
C8 H8C 0.9800 . ?
C9 H9A 0.9800 . ?
C9 H9B 0.9800 . ?
C9 H9C 0.9800 . ?
C10 C13 1.522(2) . ?
C10 C11 1.526(2) . ?
C10 C12 1.530(2) . ?
C11 H11A 0.9800 . ?
C11 H11B 0.9800 . ?
C11 H11C 0.9800 . ?
C12 H12A 0.9800 . ?
C12 H12B 0.9800 . ?
C12 H12C 0.9800 . ?
C13 H13A 0.9800 . ?
C13 H13B 0.9800 . ?
C13 H13C 0.9800 . ?
C14 H14A 0.923(17) . ?
C14 H14B 0.893(18) . ?
C15 H15A 0.9800 . ?
C15 H15B 0.9800 . ?
C15 H15C 0.9800 . ?
C16 H16A 0.9800 . ?
C16 H16B 0.9800 . ?
C16 H16C 0.9800 . ?
C17 C22 1.376(2) . ?
C17 C18 1.3849(19) . ?
C18 C19 1.392(2) . ?
C18 H18 0.9500 . ?
C19 C20 1.373(2) . ?
C19 H19 0.9500 . ?
C20 C21 1.382(2) . ?
C20 H20 0.9500 . ?
C21 C22 1.388(2) . ?
C21 H21 0.9500 . ?
C22 H22 0.9500 . ?
C23A C24A 1.410(16) . ?
C23A H23A 0.9900 . ?
C23A H23B 0.9900 . ?
C24A C25 1.569(14) . ?
C24A H24A 0.9900 . ?
C24A H24B 0.9900 . ?
C23B C24B 1.634(16) . ?
C23B H23C 0.9900 . ?
C23B H23D 0.9900 . ?
C24B C25 1.459(16) . ?
C24B H24C 0.9900 . ?
C24B H24D 0.9900 . ?
C25 C26 1.507(2) . ?
C25 H25A 0.9900 . ?
C25 H25B 0.9900 . ?
C26 H26A 0.9900 . ?
C26 H26B 0.9900 . ?

loop_
_geom_torsion_atom_site_label_1
_geom_torsion_atom_site_label_2
_geom_torsion_atom_site_label_3
_geom_torsion_atom_site_label_4
_geom_torsion
_geom_torsion_site_symmetry_1
_geom_torsion_site_symmetry_2
_geom_torsion_site_symmetry_3
_geom_torsion_site_symmetry_4
_geom_torsion_publ_flag
C10 Zn1 Li1 O2 -172.9(6) . . . . ?
N1 Zn1 Li1 O2 100.1(3) . . . . ?
C14 Zn1 Li1 O2 -70.7(2) . . . . ?
Si1 Zn1 Li1 O2 -102.1(3) . . . . ?
C10 Zn1 Li1 O1 -48.4(8) . . . . ?
N1 Zn1 Li1 O1 -135.38(14) . . . . ?
C14 Zn1 Li1 O1 53.85(9) . . . . ?
Si1 Zn1 Li1 O1 22.44(6) . . . . ?
C10 Zn1 Li1 N1 87.0(7) . . . . ?
C14 Zn1 Li1 N1 -170.77(10) . . . . ?
Si1 Zn1 Li1 N1 157.82(10) . . . . ?
C10 Zn1 Li1 C14 -102.2(7) . . . . ?
N1 Zn1 Li1 C14 170.77(10) . . . . ?
Si1 Zn1 Li1 C14 -31.41(5) . . . . ?
C10 Zn1 Li1 Si1 -70.8(7) . . . . ?
N1 Zn1 Li1 Si1 -157.82(10) . . . . ?
C14 Zn1 Li1 Si1 31.41(5) . . . . ?
O2 Li1 Si1 O1 -74.06(11) . . . . ?
N1 Li1 Si1 O1 119.88(16) . . . . ?
C14 Li1 Si1 O1 175.36(12) . . . . ?
Zn1 Li1 Si1 O1 138.04(11) . . . . ?
O2 Li1 Si1 C14 110.58(13) . . . . ?
O1 Li1 Si1 C14 -175.36(12) . . . . ?
N1 Li1 Si1 C14 -55.48(11) . . . . ?
Zn1 Li1 Si1 C14 -37.31(6) . . . . ?
O2 Li1 Si1 C15 -150.03(10) . . . . ?
O1 Li1 Si1 C15 -75.97(10) . . . . ?
N1 Li1 Si1 C15 43.91(15) . . . . ?
C14 Li1 Si1 C15 99.39(9) . . . . ?
Zn1 Li1 Si1 C15 62.07(9) . . . . ?
O2 Li1 Si1 C16 5.99(14) . . . . ?
O1 Li1 Si1 C16 80.05(10) . . . . ?
N1 Li1 Si1 C16 -160.07(11) . . . . ?
C14 Li1 Si1 C16 -104.59(9) . . . . ?
Zn1 Li1 Si1 C16 -141.91(7) . . . . ?
O2 Li1 Si1 Zn1 147.89(14) . . . . ?
O1 Li1 Si1 Zn1 -138.04(11) . . . . ?
N1 Li1 Si1 Zn1 -18.16(8) . . . . ?
C14 Li1 Si1 Zn1 37.31(6) . . . . ?
C10 Zn1 Si1 O1 147.72(6) . . . . ?
N1 Zn1 Si1 O1 -9.93(5) . . . . ?
C14 Zn1 Si1 O1 -121.30(11) . . . . ?
Li1 Zn1 Si1 O1 -26.03(7) . . . . ?
C10 Zn1 Si1 C14 -90.98(11) . . . . ?
N1 Zn1 Si1 C14 111.37(10) . . . . ?
Li1 Zn1 Si1 C14 95.27(12) . . . . ?
C10 Zn1 Si1 C15 40.30(7) . . . . ?
N1 Zn1 Si1 C15 -117.35(6) . . . . ?
C14 Zn1 Si1 C15 131.28(11) . . . . ?
Li1 Zn1 Si1 C15 -133.45(8) . . . . ?
C10 Zn1 Si1 C16 -95.31(12) . . . . ?
N1 Zn1 Si1 C16 107.05(11) . . . . ?
C14 Zn1 Si1 C16 -4.33(14) . . . . ?
Li1 Zn1 Si1 C16 90.94(12) . . . . ?
C10 Zn1 Si1 Li1 173.75(8) . . . . ?
N1 Zn1 Si1 Li1 16.10(7) . . . . ?
C14 Zn1 Si1 Li1 -95.27(12) . . . . ?
C14 Si1 O1 C17 167.77(12) . . . . ?
C15 Si1 O1 C17 -72.97(12) . . . . ?
C16 Si1 O1 C17 44.37(13) . . . . ?
Li1 Si1 O1 C17 163.65(16) . . . . ?
Zn1 Si1 O1 C17 -164.77(11) . . . . ?
C14 Si1 O1 Li1 4.11(10) . . . . ?
C15 Si1 O1 Li1 123.38(10) . . . . ?
C16 Si1 O1 Li1 -119.28(10) . . . . ?
Zn1 Si1 O1 Li1 31.58(8) . . . . ?
C14 Si1 O1 N1 -21.85(6) . . . . ?
C15 Si1 O1 N1 97.41(6) . . . . ?
C16 Si1 O1 N1 -145.24(6) . . . . ?
Li1 Si1 O1 N1 -25.96(8) . . . . ?
Zn1 Si1 O1 N1 5.62(3) . . . . ?
O2 Li1 O1 C17 -49.95(17) . . . . ?
N1 Li1 O1 C17 113.65(17) . . . . ?
C14 Li1 O1 C17 -167.49(11) . . . . ?
Zn1 Li1 O1 C17 155.11(10) . . . . ?
Si1 Li1 O1 C17 -164.49(15) . . . . ?
O2 Li1 O1 Si1 114.55(9) . . . . ?
N1 Li1 O1 Si1 -81.86(17) . . . . ?
C14 Li1 O1 Si1 -3.00(7) . . . . ?
Zn1 Li1 O1 Si1 -40.39(10) . . . . ?
O2 Li1 O1 N1 -163.6(2) . . . . ?
C14 Li1 O1 N1 78.86(16) . . . . ?
Zn1 Li1 O1 N1 41.46(12) . . . . ?
Si1 Li1 O1 N1 81.86(17) . . . . ?
O1 Li1 O2 C23B -108.7(3) . . . . ?
N1 Li1 O2 C23B 88.2(3) . . . . ?
C14 Li1 O2 C23B -34.4(3) . . . . ?
Zn1 Li1 O2 C23B 16.0(4) . . . . ?
Si1 Li1 O2 C23B -75.5(3) . . . . ?
O1 Li1 O2 C26 85.36(17) . . . . ?
N1 Li1 O2 C26 -77.8(2) . . . . ?
C14 Li1 O2 C26 159.67(13) . . . . ?
Zn1 Li1 O2 C26 -149.9(2) . . . . ?
Si1 Li1 O2 C26 118.58(14) . . . . ?
O1 Li1 O2 C23A -79.2(3) . . . . ?
N1 Li1 O2 C23A 117.6(3) . . . . ?
C14 Li1 O2 C23A -4.9(3) . . . . ?
Zn1 Li1 O2 C23A 45.5(4) . . . . ?
Si1 Li1 O2 C23A -46.0(3) . . . . ?
O2 Li1 N1 C1 107.25(18) . . . . ?
O1 Li1 N1 C1 -51.2(2) . . . . ?
C14 Li1 N1 C1 -120.51(11) . . . . ?
Zn1 Li1 N1 C1 -113.91(10) . . . . ?
Si1 Li1 N1 C1 -89.99(13) . . . . ?
O2 Li1 N1 C5 -25.0(2) . . . . ?
O1 Li1 N1 C5 176.59(14) . . . . ?
C14 Li1 N1 C5 107.28(11) . . . . ?
Zn1 Li1 N1 C5 113.88(10) . . . . ?
Si1 Li1 N1 C5 137.81(11) . . . . ?
O2 Li1 N1 Zn1 -138.84(17) . . . . ?
O1 Li1 N1 Zn1 62.70(16) . . . . ?
C14 Li1 N1 Zn1 -6.60(7) . . . . ?
Si1 Li1 N1 Zn1 23.92(10) . . . . ?
O2 Li1 N1 O1 158.5(3) . . . . ?
C14 Li1 N1 O1 -69.30(15) . . . . ?
Zn1 Li1 N1 O1 -62.70(16) . . . . ?
Si1 Li1 N1 O1 -38.78(11) . . . . ?
C10 Zn1 N1 C1 -63.52(11) . . . . ?
C14 Zn1 N1 C1 117.43(9) . . . . ?
Li1 Zn1 N1 C1 108.83(12) . . . . ?
Si1 Zn1 N1 C1 90.40(8) . . . . ?
C10 Zn1 N1 C5 72.77(12) . . . . ?
C14 Zn1 N1 C5 -106.28(10) . . . . ?
Li1 Zn1 N1 C5 -114.88(13) . . . . ?
Si1 Zn1 N1 C5 -133.31(9) . . . . ?
C10 Zn1 N1 Li1 -172.35(9) . . . . ?
C14 Zn1 N1 Li1 8.60(9) . . . . ?
Si1 Zn1 N1 Li1 -18.43(8) . . . . ?
C10 Zn1 N1 O1 -149.08(7) . . . . ?
C14 Zn1 N1 O1 31.87(5) . . . . ?
Li1 Zn1 N1 O1 23.27(8) . . . . ?
Si1 Zn1 N1 O1 4.84(2) . . . . ?
C17 O1 N1 C1 46.25(13) . . . . ?
Si1 O1 N1 C1 -123.80(8) . . . . ?
Li1 O1 N1 C1 132.39(19) . . . . ?
C17 O1 N1 C5 -90.96(16) . . . . ?
Si1 O1 N1 C5 99.00(13) . . . . ?
Li1 O1 N1 C5 -4.8(2) . . . . ?
C17 O1 N1 Li1 -86.1(2) . . . . ?
Si1 O1 N1 Li1 103.81(18) . . . . ?
C17 O1 N1 Zn1 160.39(11) . . . . ?
Si1 O1 N1 Zn1 -9.66(5) . . . . ?
Li1 O1 N1 Zn1 -113.47(18) . . . . ?
C5 N1 C1 C6 -160.66(11) . . . . ?
Li1 N1 C1 C6 68.36(14) . . . . ?
Zn1 N1 C1 C6 -25.88(13) . . . . ?
O1 N1 C1 C6 48.77(10) . . . . ?
C5 N1 C1 C2 -42.35(17) . . . . ?
Li1 N1 C1 C2 -173.33(13) . . . . ?
Zn1 N1 C1 C2 92.43(13) . . . . ?
O1 N1 C1 C2 167.09(11) . . . . ?
C5 N1 C1 C7 82.02(15) . . . . ?
Li1 N1 C1 C7 -48.96(16) . . . . ?
Zn1 N1 C1 C7 -143.20(11) . . . . ?
O1 N1 C1 C7 -68.54(12) . . . . ?
N1 C1 C2 C3 49.61(17) . . . . ?
C6 C1 C2 C3 168.09(13) . . . . ?
C7 C1 C2 C3 -76.69(16) . . . . ?
C1 C2 C3 C4 -57.29(17) . . . . ?
C2 C3 C4 C5 58.23(18) . . . . ?
C1 N1 C5 C8 162.44(12) . . . . ?
Li1 N1 C5 C8 -69.23(15) . . . . ?
Zn1 N1 C5 C8 27.42(14) . . . . ?
O1 N1 C5 C8 -66.96(16) . . . . ?
C1 N1 C5 C4 43.73(16) . . . . ?
Li1 N1 C5 C4 172.06(12) . . . . ?
Zn1 N1 C5 C4 -91.29(12) . . . . ?
O1 N1 C5 C4 174.33(9) . . . . ?
C1 N1 C5 C9 -80.52(16) . . . . ?
Li1 N1 C5 C9 47.81(17) . . . . ?
Zn1 N1 C5 C9 144.46(11) . . . . ?
O1 N1 C5 C9 50.07(18) . . . . ?
C3 C4 C5 N1 -51.75(18) . . . . ?
C3 C4 C5 C8 -170.17(14) . . . . ?
C3 C4 C5 C9 74.76(18) . . . . ?
N1 Zn1 C10 C13 0.65(16) . . . . ?
C14 Zn1 C10 C13 179.62(11) . . . . ?
Li1 Zn1 C10 C13 -81.1(7) . . . . ?
Si1 Zn1 C10 C13 -148.48(10) . . . . ?
N1 Zn1 C10 C11 -121.26(12) . . . . ?
C14 Zn1 C10 C11 57.71(14) . . . . ?
Li1 Zn1 C10 C11 157.0(7) . . . . ?
Si1 Zn1 C10 C11 89.61(12) . . . . ?
N1 Zn1 C10 C12 122.41(11) . . . . ?
C14 Zn1 C10 C12 -58.62(13) . . . . ?
Li1 Zn1 C10 C12 40.7(8) . . . . ?
Si1 Zn1 C10 C12 -26.72(13) . . . . ?
O1 Si1 C14 Zn1 60.10(10) . . . . ?
C15 Si1 C14 Zn1 -54.88(11) . . . . ?
C16 Si1 C14 Zn1 177.49(8) . . . . ?
Li1 Si1 C14 Zn1 63.19(9) . . . . ?
O1 Si1 C14 Li1 -3.09(8) . . . . ?
C15 Si1 C14 Li1 -118.07(9) . . . . ?
C16 Si1 C14 Li1 114.30(9) . . . . ?
Zn1 Si1 C14 Li1 -63.19(9) . . . . ?
C10 Zn1 C14 Si1 105.55(9) . . . . ?
N1 Zn1 C14 Si1 -75.25(10) . . . . ?
Li1 Zn1 C14 Si1 -68.22(10) . . . . ?
C10 Zn1 C14 Li1 173.77(8) . . . . ?
N1 Zn1 C14 Li1 -7.02(8) . . . . ?
Si1 Zn1 C14 Li1 68.22(10) . . . . ?
O2 Li1 C14 Si1 -87.25(13) . . . . ?
O1 Li1 C14 Si1 2.74(7) . . . . ?
N1 Li1 C14 Si1 132.71(10) . . . . ?
Zn1 Li1 C14 Si1 125.93(8) . . . . ?
O2 Li1 C14 Zn1 146.82(13) . . . . ?
O1 Li1 C14 Zn1 -123.19(9) . . . . ?
N1 Li1 C14 Zn1 6.78(8) . . . . ?
Si1 Li1 C14 Zn1 -125.93(8) . . . . ?
Si1 O1 C17 C22 110.54(14) . . . . ?
Li1 O1 C17 C22 -88.73(17) . . . . ?
N1 O1 C17 C22 -56.90(17) . . . . ?
Si1 O1 C17 C18 -73.44(17) . . . . ?
Li1 O1 C17 C18 87.29(18) . . . . ?
N1 O1 C17 C18 119.12(13) . . . . ?
C22 C17 C18 C19 -0.5(2) . . . . ?
O1 C17 C18 C19 -176.44(14) . . . . ?
C17 C18 C19 C20 0.4(2) . . . . ?
C18 C19 C20 C21 0.2(2) . . . . ?
C19 C20 C21 C22 -0.6(2) . . . . ?
C18 C17 C22 C21 0.0(2) . . . . ?
O1 C17 C22 C21 176.05(14) . . . . ?
C20 C21 C22 C17 0.5(2) . . . . ?
C23B O2 C23A C24A -75.1(12) . . . . ?
C26 O2 C23A C24A 7.9(8) . . . . ?
Li1 O2 C23A C24A 174.8(7) . . . . ?
O2 C23A C24A C25 -24.7(10) . . . . ?
C26 O2 C23B C24B -42.1(7) . . . . ?
C23A O2 C23B C24B 62.7(11) . . . . ?
Li1 O2 C23B C24B 149.5(6) . . . . ?
O2 C23B C24B C25 30.7(10) . . . . ?
C23B C24B C25 C26 -7.7(9) . . . . ?
C23B C24B C25 C24A 53(6) . . . . ?
C23A C24A C25 C24B -90(6) . . . . ?
C23A C24A C25 C26 31.9(9) . . . . ?
C23B O2 C26 C25 38.6(2) . . . . ?
C23A O2 C26 C25 13.2(3) . . . . ?
Li1 O2 C26 C25 -152.95(14) . . . . ?
C24B C25 C26 O2 -17.0(7) . . . . ?
C24A C25 C26 O2 -26.5(6) . . . . ?
